data_1537530
loop_
_publ_author_name
'Klein Haneveld, A.J.'
'Jellinek, F.'

_publ_section_title
;
 Some ternary uranium chalcogenides
;
_journal_name_full 'Journal of the Less-Common Metals'
_journal_page_first 123
_journal_page_last 129
_journal_volume 18
_journal_year 1969
_chemical_formula_sum 'Ge Se U'
_chemical_name_systematic 'U Ge Se'
_space_group_IT_number 139
_symmetry_space_group_name_Hall '-I 4 2'
_symmetry_space_group_name_H-M 'I 4/m m m'
_cell_angle_alpha 90
_cell_angle_beta 90
_cell_angle_gamma 90
_cell_formula_units_Z 4
_cell_length_a 3.9323
_cell_length_b 3.9323
_cell_length_c 16.969
_cell_volume 262.391
_citation_journal_id_ASTM JCOMAH
_cod_data_source_file KleinHaneveld_JCOMAH_1969_1212.cif
_cod_data_source_block Ge1Se1U1
_cod_original_cell_volume 262.3914
_cod_original_formula_sum 'Ge1 Se1 U1'
_cod_database_code 1537530

loop_
_symmetry_equiv_pos_as_xyz
x,y,z
-y,x,z
-x,-y,z
y,-x,z
x,-y,-z
y,x,-z
-x,y,-z
-y,-x,-z
-x,-y,-z
y,-x,-z
x,y,-z
-y,x,-z
-x,y,z
-y,-x,z
x,-y,z
y,x,z
x+1/2,y+1/2,z+1/2
-y+1/2,x+1/2,z+1/2
-x+1/2,-y+1/2,z+1/2
y+1/2,-x+1/2,z+1/2
x+1/2,-y+1/2,-z+1/2
y+1/2,x+1/2,-z+1/2
-x+1/2,y+1/2,-z+1/2
-y+1/2,-x+1/2,-z+1/2
-x+1/2,-y+1/2,-z+1/2
y+1/2,-x+1/2,-z+1/2
x+1/2,y+1/2,-z+1/2
-y+1/2,x+1/2,-z+1/2
-x+1/2,y+1/2,z+1/2
-y+1/2,-x+1/2,z+1/2
x+1/2,-y+1/2,z+1/2
y+1/2,x+1/2,z+1/2

loop_
_atom_site_label
_atom_site_type_symbol
_atom_site_fract_x
_atom_site_fract_y
_atom_site_fract_z
_atom_site_occupancy
_atom_site_U_iso_or_equiv
U1 U 0 0 0.1344 1 0.0
Se1 Se 0 0 0.3135 1 0.0
Ge1 Ge 0 0.5 0 1 0.0
